data_4510107
loop_
_publ_author_name
'Mukherjee, Arijit'
'Desiraju, Gautam R.'

_publ_section_title
;
 Combinatorial Exploration of the Structural Landscape of Acid--Pyridine
 Cocrystals
;
_journal_issue 3
_journal_name_full 'Crystal Growth &amp; Design'
_journal_page_first 1375
_journal_paper_doi 10.1021/cg401851z
_journal_volume 14
_journal_year 2014
_chemical_formula_sum 'C14 H21 N3 O4'
_chemical_formula_weight 295.34
_chemical_name_systematic
;
 ?
;
_space_group_IT_number 2
_symmetry_cell_setting triclinic
_symmetry_space_group_name_Hall '-P 1'
_symmetry_space_group_name_H-M 'P -1'
_atom_sites_solution_hydrogens geom
_atom_sites_solution_primary direct
_atom_sites_solution_secondary difmap
_audit_creation_method SHELXL-97
_cell_angle_alpha 67.609(5)
_cell_angle_beta 67.912(5)
_cell_angle_gamma 88.549(6)
_cell_formula_units_Z 2
_cell_length_a 9.3411(16)
_cell_length_b 9.6823(17)
_cell_length_c 10.1738(17)
_cell_measurement_reflns_used 6964
_cell_measurement_temperature 150(2)
_cell_measurement_theta_max 27.5
_cell_measurement_theta_min 3.0
_cell_volume 780.8(2)
_computing_cell_refinement
;
CrystalClear-SM Expert 2.0 rc14 (Rigaku, 2009)
;
_computing_data_collection
;
CrystalClear-SM Expert 2.0 rc14 (Rigaku, 2009)
;
_computing_data_reduction
;
CrystalClear-SM Expert 2.0 rc14 (Rigaku, 2009)
;
_computing_structure_refinement 'SHELXL-97 (Sheldrick, 2008)'
_computing_structure_solution 'SHELXL-97 (Sheldrick, 2008)'
_diffrn_ambient_temperature 150(2)
_diffrn_detector CCD
_diffrn_detector_area_resol_mean 13.6612
_diffrn_measured_fraction_theta_full 0.997
_diffrn_measured_fraction_theta_max 0.997
_diffrn_measurement_device
;
XtaLABmini: Fixed Chi 2 circle
;
_diffrn_measurement_device_type
;
Rigaku Mercury375R (2x2 bin mode)
;
_diffrn_measurement_specimen_support Fiber
_diffrn_radiation_monochromator 'Graphite Monochromator'
_diffrn_radiation_source 'fine-focus sealed tube'
_diffrn_radiation_type MoK\a
_diffrn_radiation_wavelength 0.71073
_diffrn_reflns_av_R_equivalents 0.0325
_diffrn_reflns_av_sigmaI/netI 0.0386
_diffrn_reflns_limit_h_max 12
_diffrn_reflns_limit_h_min -12
_diffrn_reflns_limit_k_max 12
_diffrn_reflns_limit_k_min -12
_diffrn_reflns_limit_l_max 13
_diffrn_reflns_limit_l_min -13
_diffrn_reflns_number 8239
_diffrn_reflns_theta_full 27.48
_diffrn_reflns_theta_max 27.48
_diffrn_reflns_theta_min 3.03
_exptl_absorpt_coefficient_mu 0.093
_exptl_absorpt_correction_T_max 1.000
_exptl_absorpt_correction_T_min 0.768
_exptl_absorpt_correction_type multi-scan
_exptl_absorpt_process_details 'Jacobson, R. (1998) Private communication'
_exptl_crystal_density_diffrn 1.256
_exptl_crystal_density_method 'not measured'
_exptl_crystal_F_000 316
_exptl_crystal_size_max 0.40
_exptl_crystal_size_mid 0.30
_exptl_crystal_size_min 0.10
_refine_diff_density_max 0.302
_refine_diff_density_min -0.303
_refine_diff_density_rms 0.046
_refine_ls_extinction_method none
_refine_ls_goodness_of_fit_ref 0.978
_refine_ls_hydrogen_treatment mixed
_refine_ls_matrix_type full
_refine_ls_number_parameters 220
_refine_ls_number_reflns 3575
_refine_ls_number_restraints 0
_refine_ls_restrained_S_all 0.978
_refine_ls_R_factor_all 0.0713
_refine_ls_R_factor_gt 0.0515
_refine_ls_shift/su_max 0.000
_refine_ls_shift/su_mean 0.000
_refine_ls_structure_factor_coef Fsqd
_refine_ls_weighting_details 'calc w=1/[\s^2^(Fo^2^)+(0.0915P)^2^+0.1991P] where P=(Fo^2^+2Fc^2^)/3'
_refine_ls_weighting_scheme calc
_refine_ls_wR_factor_gt 0.1445
_refine_ls_wR_factor_ref 0.1593
_reflns_number_gt 2674
_reflns_number_total 3575
_reflns_threshold_expression >2\s(I)
_cod_data_source_file cg401851z_si_002.cif
_cod_data_source_block 31
_cod_depositor_comments
;
The following automatic conversions were performed:

'_exptl_absorpt_correction_type' value 'Multi-scan' changed to
'multi-scan' according to
/usr/data/users/saulius/crontab/automatic-downloads/current/ACS/lib/dictionaries/cif_core.dic
dictionary named 'cif_core.dic' version 2.4.2 from 2011-04-26.

Automatic conversion script
Id: cif_fix_values 2281 2013-09-26 08:29:07Z andrius 
;
_cod_database_code 4510107

loop_
_symmetry_equiv_pos_as_xyz
'x, y, z'
'-x, -y, -z'

loop_
_atom_site_label
_atom_site_type_symbol
_atom_site_fract_x
_atom_site_fract_y
_atom_site_fract_z
_atom_site_U_iso_or_equiv
_atom_site_adp_type
_atom_site_occupancy
_atom_site_symmetry_multiplicity
_atom_site_calc_flag
_atom_site_refinement_flags
H2N H 0.281(3) 0.324(3) 0.537(3) 0.052(6) Uiso 1 1 d .
O1 O 0.82645(16) 0.44863(15) 0.37711(14) 0.0414(3) Uani 1 1 d .
O2 O 0.69001(14) 0.48592(13) 0.59049(15) 0.0358(3) Uani 1 1 d .
N2 N 0.27298(17) 0.22287(17) 0.59909(18) 0.0329(3) Uani 1 1 d .
C4 C 0.75576(18) -0.06482(18) 0.80371(18) 0.0274(4) Uani 1 1 d .
C1 C 0.76130(18) 0.24159(18) 0.61951(19) 0.0280(4) Uani 1 1 d .
C7 C 0.76070(18) 0.40235(19) 0.52149(19) 0.0296(4) Uani 1 1 d .
O3 O 0.36310(19) 0.39833(17) 0.78180(16) 0.0441(4) Uani 1 1 d .
C5 C 0.81228(18) -0.01133(18) 0.64130(19) 0.0285(4) Uani 1 1 d .
H5 H 0.8487 -0.0790 0.5924 0.034 Uiso 1 1 calc R
C3 C 0.70247(19) 0.03918(19) 0.87172(19) 0.0304(4) Uani 1 1 d .
H3 H 0.6653 0.0065 0.9809 0.037 Uiso 1 1 calc R
C6 C 0.81534(18) 0.13849(19) 0.55233(19) 0.0283(4) Uani 1 1 d .
H6 H 0.8551 0.1723 0.4429 0.034 Uiso 1 1 calc R
C2 C 0.70376(19) 0.18847(19) 0.78100(19) 0.0306(4) Uani 1 1 d .
H2B H 0.6648 0.2562 0.8293 0.037 Uiso 1 1 calc R
N1 N 0.75817(18) -0.21204(17) 0.89012(19) 0.0348(4) Uani 1 1 d .
N3 N 0.26262(19) -0.22670(17) 0.8599(2) 0.0408(4) Uani 1 1 d .
O4 O 0.1475(2) 0.41330(18) 0.26913(18) 0.0478(4) Uani 1 1 d .
C12 C 0.4071(2) 0.01968(19) 0.6839(2) 0.0319(4) Uani 1 1 d .
H12 H 0.5033 -0.0164 0.6810 0.038 Uiso 1 1 calc R
C13 C 0.4057(2) 0.1667(2) 0.5985(2) 0.0342(4) Uani 1 1 d .
H13 H 0.5020 0.2317 0.5363 0.041 Uiso 1 1 calc R
C11 C 0.2656(2) -0.07964(19) 0.7772(2) 0.0311(4) Uani 1 1 d .
C9 C 0.1357(2) 0.1328(2) 0.6886(2) 0.0408(5) Uani 1 1 d .
H9 H 0.0419 0.1738 0.6900 0.049 Uiso 1 1 calc R
C10 C 0.1279(2) -0.0153(2) 0.7769(2) 0.0422(5) Uani 1 1 d .
H10 H 0.0293 -0.0763 0.8390 0.051 Uiso 1 1 calc R
C15 C 0.4050(3) -0.2905(2) 0.8634(3) 0.0472(5) Uani 1 1 d .
H15A H 0.4716 -0.2845 0.7600 0.071 Uiso 1 1 calc R
H15B H 0.3782 -0.3962 0.9372 0.071 Uiso 1 1 calc R
H15C H 0.4609 -0.2336 0.8954 0.071 Uiso 1 1 calc R
C14 C 0.1176(3) -0.3301(3) 0.9449(3) 0.0639(7) Uani 1 1 d .
H14C H 0.0480 -0.3024 1.0281 0.096 Uiso 1 1 calc R
H14B H 0.1397 -0.4332 0.9897 0.096 Uiso 1 1 calc R
H14A H 0.0673 -0.3244 0.8744 0.096 Uiso 1 1 calc R
H1B H 0.721(3) -0.247(3) 0.987(3) 0.045(6) Uiso 1 1 d .
H1A H 0.782(3) -0.279(3) 0.839(3) 0.049(6) Uiso 1 1 d .
H4B H 0.195(3) 0.454(3) 0.311(3) 0.064(8) Uiso 1 1 d .
H3A H 0.307(3) 0.439(3) 0.735(3) 0.066(8) Uiso 1 1 d .
H3B H 0.464(3) 0.425(3) 0.719(3) 0.049(6) Uiso 1 1 d .
H4A H 0.060(4) 0.427(3) 0.298(3) 0.068(9) Uiso 1 1 d .

loop_
_atom_site_aniso_label
_atom_site_aniso_U_11
_atom_site_aniso_U_22
_atom_site_aniso_U_33
_atom_site_aniso_U_23
_atom_site_aniso_U_13
_atom_site_aniso_U_12
O1 0.0431(8) 0.0367(7) 0.0304(7) -0.0032(6) -0.0108(6) 0.0111(6)
O2 0.0351(7) 0.0289(6) 0.0400(7) -0.0112(5) -0.0141(5) 0.0074(5)
N2 0.0358(8) 0.0258(7) 0.0393(8) -0.0102(6) -0.0201(7) 0.0030(6)
C4 0.0182(7) 0.0289(8) 0.0279(8) -0.0049(7) -0.0082(6) 0.0012(6)
C1 0.0209(8) 0.0297(8) 0.0299(8) -0.0079(7) -0.0104(6) 0.0044(6)
C7 0.0229(8) 0.0301(9) 0.0327(9) -0.0087(7) -0.0119(7) 0.0042(6)
O3 0.0385(8) 0.0512(9) 0.0299(7) -0.0035(6) -0.0131(6) 0.0036(7)
C5 0.0231(8) 0.0292(8) 0.0280(8) -0.0102(7) -0.0061(6) 0.0043(6)
C3 0.0267(8) 0.0350(9) 0.0226(8) -0.0070(7) -0.0072(6) 0.0032(7)
C6 0.0219(8) 0.0326(9) 0.0237(8) -0.0072(7) -0.0061(6) 0.0031(6)
C2 0.0266(9) 0.0340(9) 0.0306(9) -0.0136(7) -0.0102(7) 0.0066(7)
N1 0.0356(8) 0.0290(8) 0.0282(8) -0.0031(7) -0.0090(6) 0.0035(6)
N3 0.0408(9) 0.0310(8) 0.0485(9) -0.0041(7) -0.0270(8) -0.0029(7)
O4 0.0405(9) 0.0576(10) 0.0535(9) -0.0323(8) -0.0171(7) 0.0114(7)
C12 0.0275(8) 0.0319(9) 0.0373(9) -0.0138(8) -0.0139(7) 0.0051(7)
C13 0.0306(9) 0.0321(9) 0.0385(9) -0.0119(8) -0.0144(7) -0.0007(7)
C11 0.0342(9) 0.0290(8) 0.0331(9) -0.0093(7) -0.0193(7) 0.0007(7)
C9 0.0286(9) 0.0416(11) 0.0478(11) -0.0097(9) -0.0192(8) 0.0064(8)
C10 0.0274(9) 0.0415(10) 0.0471(11) -0.0026(9) -0.0185(8) -0.0031(8)
C15 0.0549(13) 0.0332(10) 0.0551(13) -0.0127(9) -0.0290(10) 0.0118(9)
C14 0.0566(14) 0.0397(11) 0.0725(16) 0.0149(11) -0.0382(12) -0.0160(10)

loop_
_atom_type_symbol
_atom_type_description
_atom_type_scat_dispersion_real
_atom_type_scat_dispersion_imag
_atom_type_scat_source
C C 0.0033 0.0016 'International Tables Vol C Tables 4.2.6.8 and 6.1.1.4'
H H 0.0000 0.0000 'International Tables Vol C Tables 4.2.6.8 and 6.1.1.4'
N N 0.0061 0.0033 'International Tables Vol C Tables 4.2.6.8 and 6.1.1.4'
O O 0.0106 0.0060 'International Tables Vol C Tables 4.2.6.8 and 6.1.1.4'

loop_
_geom_angle_atom_site_label_1
_geom_angle_atom_site_label_2
_geom_angle_atom_site_label_3
_geom_angle
C13 N2 C9 119.63(16)
C13 N2 H2N 117.5(14)
C9 N2 H2N 122.9(14)
N1 C4 C3 121.89(15)
N1 C4 C5 120.19(16)
C3 C4 C5 117.88(14)
C6 C1 C2 117.88(15)
C6 C1 C7 120.74(14)
C2 C1 C7 121.35(15)
O1 C7 O2 123.05(15)
O1 C7 C1 119.20(15)
O2 C7 C1 117.74(14)
H3A O3 H3B 111(2)
C6 C5 C4 120.70(15)
C6 C5 H5 119.7
C4 C5 H5 119.7
C2 C3 C4 120.67(15)
C2 C3 H3 119.7
C4 C3 H3 119.7
C5 C6 C1 121.55(15)
C5 C6 H6 119.2
C1 C6 H6 119.2
C3 C2 C1 121.30(16)
C3 C2 H2B 119.4
C1 C2 H2B 119.4
C4 N1 H1B 121.9(16)
C4 N1 H1A 117.4(14)
H1B N1 H1A 119(2)
C11 N3 C14 121.19(17)
C11 N3 C15 121.61(16)
C14 N3 C15 117.16(16)
H4B O4 H4A 107(3)
C13 C12 C11 120.12(16)
C13 C12 H12 119.9
C11 C12 H12 119.9
N2 C13 C12 122.11(16)
N2 C13 H13 118.9
C12 C13 H13 118.9
N3 C11 C10 122.19(16)
N3 C11 C12 121.79(16)
C10 C11 C12 116.01(16)
N2 C9 C10 121.55(17)
N2 C9 H9 119.2
C10 C9 H9 119.2
C9 C10 C11 120.56(17)
C9 C10 H10 119.7
C11 C10 H10 119.7
N3 C15 H15A 109.5
N3 C15 H15B 109.5
H15A C15 H15B 109.5
N3 C15 H15C 109.5
H15A C15 H15C 109.5
H15B C15 H15C 109.5
N3 C14 H14C 109.5
N3 C14 H14B 109.5
H14C C14 H14B 109.5
N3 C14 H14A 109.5
H14C C14 H14A 109.5
H14B C14 H14A 109.5

loop_
_geom_bond_atom_site_label_1
_geom_bond_atom_site_label_2
_geom_bond_distance
O1 C7 1.253(2)
O2 C7 1.281(2)
N2 C13 1.340(2)
N2 C9 1.345(2)
N2 H2N 0.93(2)
C4 N1 1.365(2)
C4 C3 1.410(2)
C4 C5 1.408(2)
C1 C6 1.398(2)
C1 C2 1.400(2)
C1 C7 1.496(2)
O3 H3A 0.83(3)
O3 H3B 0.89(3)
C5 C6 1.381(2)
C5 H5 0.9500
C3 C2 1.385(2)
C3 H3 0.9500
C6 H6 0.9500
C2 H2B 0.9500
N1 H1B 0.83(2)
N1 H1A 0.94(3)
N3 C11 1.345(2)
N3 C14 1.454(3)
N3 C15 1.459(3)
O4 H4B 0.90(3)
O4 H4A 0.79(3)
C12 C13 1.359(2)
C12 C11 1.414(2)
C12 H12 0.9500
C13 H13 0.9500
C11 C10 1.415(3)
C9 C10 1.358(3)
C9 H9 0.9500
C10 H10 0.9500
C15 H15A 0.9800
C15 H15B 0.9800
C15 H15C 0.9800
C14 H14C 0.9800
C14 H14B 0.9800
C14 H14A 0.9800

loop_
_geom_torsion_atom_site_label_1
_geom_torsion_atom_site_label_2
_geom_torsion_atom_site_label_3
_geom_torsion_atom_site_label_4
_geom_torsion
C6 C1 C7 O1 -8.6(2)
C2 C1 C7 O1 173.36(16)
C6 C1 C7 O2 170.36(15)
C2 C1 C7 O2 -7.7(2)
N1 C4 C5 C6 -177.79(15)
C3 C4 C5 C6 0.1(2)
N1 C4 C3 C2 178.91(15)
C5 C4 C3 C2 1.0(2)
C4 C5 C6 C1 -0.7(2)
C2 C1 C6 C5 0.1(2)
C7 C1 C6 C5 -177.97(14)
C4 C3 C2 C1 -1.6(3)
C6 C1 C2 C3 1.0(2)
C7 C1 C2 C3 179.13(15)
C9 N2 C13 C12 1.2(3)
C11 C12 C13 N2 0.1(3)
C14 N3 C11 C10 4.6(3)
C15 N3 C11 C10 -177.84(18)
C14 N3 C11 C12 -174.76(19)
C15 N3 C11 C12 2.8(3)
C13 C12 C11 N3 178.11(17)
C13 C12 C11 C10 -1.3(3)
C13 N2 C9 C10 -1.2(3)
N2 C9 C10 C11 0.0(3)
N3 C11 C10 C9 -178.17(19)
C12 C11 C10 C9 1.2(3)
